data_9005636
loop_
_publ_author_name
'Kolitsch, U.'
'Holtstam, D.'
'Gatedal, K.'

_publ_section_title
;
 Crystal chemistry of REEXO4 compounds (X = P, As, V).
 I. Paragenesis and crystal structure of phosphatian gasparite-(Ce)
 from the Kesebol Mn-Fe-Cu deposit, Vastra Gotaland, Sweden
;
_journal_name_full 'European Journal of Mineralogy'
_journal_page_first 111
_journal_page_last 116
_journal_paper_doi 10.1127/0935-1221/2004/0016-0111
_journal_volume 16
_journal_year 2004
_chemical_compound_source 'Kesebol Mn-Fe-Cu deposit, Vastra Gotaland, Sweden'
_chemical_formula_sum 'As0.71 Ca0.01 Ce0.77 La0.1 Nd0.1 O4 P0.29 Pr0.02'
_chemical_name_mineral Gasparite-(Ce)
_space_group_IT_number 14
_symmetry_space_group_name_Hall '-P 2yn'
_symmetry_space_group_name_H-M 'P 1 21/n 1'
_cell_angle_alpha 90
_cell_angle_beta 104.46
_cell_angle_gamma 90
_cell_formula_units_Z 4
_cell_length_a 6.929
_cell_length_b 7.129
_cell_length_c 6.697
_cell_volume 320.331
_database_code_amcsd 0007026
_exptl_crystal_density_diffrn 5.507
_cod_original_formula_sum '(Ce.77 La.1 Nd.1 Pr.02 Ca.01) (As.71 P.29) O4'
_cod_database_code 9005636

loop_
_space_group_symop_operation_xyz
x,y,z
1/2+x,1/2-y,1/2+z
1/2-x,1/2+y,1/2-z
-x,-y,-z

loop_
_atom_site_aniso_label
_atom_site_aniso_U_11
_atom_site_aniso_U_22
_atom_site_aniso_U_33
_atom_site_aniso_U_12
_atom_site_aniso_U_13
_atom_site_aniso_U_23
CeREE 0.02330 0.01600 0.01870 0.00041 0.00118 0.00152
LaREE 0.02330 0.01600 0.01870 0.00041 0.00118 0.00152
NdREE 0.02330 0.01600 0.01870 0.00041 0.00118 0.00152
PrREE 0.02330 0.01600 0.01870 0.00041 0.00118 0.00152
CaREE 0.02330 0.01600 0.01870 0.00041 0.00118 0.00152
AsX 0.02350 0.01350 0.01230 -0.00020 0.00330 0.00010
PX 0.02350 0.01350 0.01230 -0.00020 0.00330 0.00010
O1 0.03200 0.02100 0.02400 -0.00630 0.00760 -0.00520
O2 0.02500 0.02200 0.03200 0.00050 0.00560 0.00870
O3 0.02900 0.02800 0.02400 0.00830 -0.00380 0.00090
O4 0.02900 0.03600 0.02200 -0.00500 0.00220 0.00590

loop_
_atom_site_label
_atom_site_fract_x
_atom_site_fract_y
_atom_site_fract_z
_atom_site_occupancy
_atom_site_U_iso_or_equiv
_atom_site_type_symbol
_atom_site_attached_hydrogens
CeREE 0.28043 0.15401 0.10023 0.77000 0.02009 Ce 0
LaREE 0.28043 0.15401 0.10023 0.10000 0.02009 La 0
NdREE 0.28043 0.15401 0.10023 0.10000 0.02009 Nd 0
PrREE 0.28043 0.15401 0.10023 0.02000 0.02009 Pr 0
CaREE 0.28043 0.15401 0.10023 0.01000 0.02009 Ca 0
AsX 0.30108 0.16179 0.61295 0.71000 0.01670 As 0
PX 0.30108 0.16179 0.61295 0.29000 0.01670 P 0
O1 0.24890 0.00090 0.43090 1.00000 0.02520 O 0
O2 0.38820 0.33870 0.49880 1.00000 0.02670 O 0
O3 0.48010 0.10620 0.81950 1.00000 0.02890 O 0
O4 0.12170 0.21240 0.71810 1.00000 0.02940 O 0

loop_
_cod_changelog_entry_id
_cod_changelog_entry_author
_cod_changelog_entry_date
_cod_changelog_entry_text
1
;cod-tools version 3.8.0
Id: cif_guess_AMCSD_atom_types 9581 2023-05-17 12:35:41Z saulius
;
2023-05-23T09:18:46+03:00
;Derived atom types and hydrogen counts
from atom names that follow the AMCSD naming convention
(Wat == water, O-H == hydroxyl).
;

loop_
_cod_related_entry_id
_cod_related_entry_database
_cod_related_entry_code
1 AMCSD 0007026
